data_7101660
loop_
_publ_author_name
'Stey, Thomas'
'Henn, Julian'
'Stalke, Dietmar'

_publ_section_title
;
 The P(bth)2- anion as a Janus head staple between lithium and
 manganese (bth = benzothiazol-2-yl, C7H4NS).
;
_journal_issue 4
_journal_name_full 'Chemical communications (Cambridge, England)'
_journal_page_first 413
_journal_page_last 415
_journal_paper_doi 10.1039/b612247g
_journal_year 2007
_chemical_formula_sum 'C22 H28 Li N2 O2 P S2'
_chemical_formula_weight 454.49
_chemical_name_systematic
;
?
;
_space_group_IT_number 29
_symmetry_cell_setting orthorhombic
_symmetry_space_group_name_Hall 'P 2c -2ac'
_symmetry_space_group_name_H-M 'P c a 21'
_atom_sites_solution_hydrogens geom
_atom_sites_solution_primary direct
_atom_sites_solution_secondary difmap
_audit_creation_method SHELXL-97
_cell_angle_alpha 90.00
_cell_angle_beta 90.00
_cell_angle_gamma 90.00
_cell_formula_units_Z 4
_cell_length_a 14.4494(8)
_cell_length_b 9.2234(5)
_cell_length_c 17.7795(10)
_cell_measurement_reflns_used 8907
_cell_measurement_temperature 100(2)
_cell_measurement_theta_max 28.148
_cell_measurement_theta_min 2.291
_cell_volume 2369.5(2)
_computing_cell_refinement 'SAINT-NT V5/6.0'
_computing_data_collection 'SMART-NT V5.6'
_computing_data_reduction 'SAINT-NT V5/6.0'
_computing_molecular_graphics 'XP in SHELXTL-97'
_computing_publication_material 'XP in SHELXTL-97'
_computing_structure_refinement 'SHELXL-97 (Sheldrick, 1997)'
_computing_structure_solution 'SHELXS-97 (Sheldrick, 1990)'
_diffrn_ambient_temperature 100(2)
_diffrn_measured_fraction_theta_full 0.947
_diffrn_measured_fraction_theta_max 0.947
_diffrn_measurement_device_type 'Bruker Smart Apex with D8 Goniometer'
_diffrn_measurement_method 'omega scans'
_diffrn_radiation_monochromator graphite
_diffrn_radiation_source 'fine-focus sealed tube'
_diffrn_radiation_type MoK\a
_diffrn_radiation_wavelength 0.71073
_diffrn_reflns_av_R_equivalents 0.0272
_diffrn_reflns_av_sigmaI/netI 0.0275
_diffrn_reflns_limit_h_max 19
_diffrn_reflns_limit_h_min 0
_diffrn_reflns_limit_k_max 12
_diffrn_reflns_limit_k_min 0
_diffrn_reflns_limit_l_max 23
_diffrn_reflns_limit_l_min -22
_diffrn_reflns_number 17030
_diffrn_reflns_theta_full 28.19
_diffrn_reflns_theta_max 28.19
_diffrn_reflns_theta_min 2.21
_exptl_absorpt_coefficient_mu 0.312
_exptl_absorpt_correction_T_max 0.980
_exptl_absorpt_correction_T_min 0.836
_exptl_absorpt_correction_type empirical
_exptl_absorpt_process_details 'SADABS 2.0 (Sheldrick 2000)'
_exptl_crystal_colour yellow
_exptl_crystal_density_diffrn 1.274
_exptl_crystal_density_method 'not measured'
_exptl_crystal_description plate
_exptl_crystal_F_000 960
_exptl_crystal_size_max 0.4
_exptl_crystal_size_mid 0.3
_exptl_crystal_size_min 0.1
_refine_diff_density_max 0.371
_refine_diff_density_min -0.160
_refine_diff_density_rms 0.050
_refine_ls_abs_structure_details 'Flack H D (1983), Acta Cryst. A39, 876-881'
_refine_ls_abs_structure_Flack 0.06(4)
_refine_ls_extinction_method none
_refine_ls_goodness_of_fit_ref 1.049
_refine_ls_hydrogen_treatment mixed
_refine_ls_matrix_type full
_refine_ls_number_parameters 324
_refine_ls_number_reflns 5369
_refine_ls_number_restraints 1
_refine_ls_restrained_S_all 1.049
_refine_ls_R_factor_all 0.0314
_refine_ls_R_factor_gt 0.0294
_refine_ls_shift/su_max 0.001
_refine_ls_shift/su_mean 0.000
_refine_ls_structure_factor_coef Fsqd
_refine_ls_weighting_details 'calc w=1/[\s^2^(Fo^2^)+(0.0463P)^2^+0.0000P] where P=(Fo^2^+2Fc^2^)/3'
_refine_ls_weighting_scheme calc
_refine_ls_wR_factor_gt 0.0695
_refine_ls_wR_factor_ref 0.0703
_reflns_number_gt 5105
_reflns_number_total 5369
_reflns_threshold_expression >2sigma(I)
_cod_data_source_file b612247g.txt
_cod_data_source_block compound_Buben
_cod_original_sg_symbol_H-M Pca2(1)
_cod_database_code 7101660

loop_
_symmetry_equiv_pos_as_xyz
'x, y, z'
'-x, -y, z+1/2'
'x+1/2, -y, z'
'-x+1/2, y, z+1/2'

loop_
_atom_site_label
_atom_site_type_symbol
_atom_site_fract_x
_atom_site_fract_y
_atom_site_fract_z
_atom_site_U_iso_or_equiv
_atom_site_adp_type
_atom_site_occupancy
_atom_site_symmetry_multiplicity
_atom_site_calc_flag
_atom_site_refinement_flags
_atom_site_disorder_assembly
_atom_site_disorder_group
Li1 Li 0.84759(19) 0.3239(3) 0.22401(14) 0.0198(6) Uani 1 1 d . . .
P1 P 1.09177(3) 0.25902(5) 0.17093(2) 0.01778(9) Uani 1 1 d . A .
C1 C 1.03145(11) 0.18998(16) 0.25041(8) 0.0166(3) Uani 1 1 d . . .
S1 S 1.10143(3) 0.07412(4) 0.30667(2) 0.02098(9) Uani 1 1 d . A .
N1 N 0.94640(9) 0.20336(15) 0.27499(7) 0.0179(3) Uani 1 1 d . A .
C2 C 0.93152(12) 0.12075(17) 0.33952(9) 0.0193(3) Uani 1 1 d . . .
C3 C 0.84827(13) 0.1113(2) 0.37836(10) 0.0264(4) Uani 1 1 d . A .
H3 H 0.7964 0.1613 0.3615 0.032 Uiso 1 1 calc R . .
C4 C 0.84351(15) 0.0263(2) 0.44266(11) 0.0321(4) Uani 1 1 d . . .
H4 H 0.7880 0.0194 0.4688 0.039 Uiso 1 1 calc R A .
C5 C 0.92103(15) -0.0489(2) 0.46854(10) 0.0302(4) Uani 1 1 d . A .
H5 H 0.9168 -0.1044 0.5121 0.036 Uiso 1 1 calc R . .
C6 C 1.00358(14) -0.04162(18) 0.43021(9) 0.0264(4) Uani 1 1 d . . .
H6 H 1.0552 -0.0924 0.4471 0.032 Uiso 1 1 calc R A .
C7 C 1.00823(12) 0.04299(18) 0.36582(9) 0.0199(3) Uani 1 1 d . A .
C8 C 1.01061(10) 0.37643(17) 0.12681(8) 0.0159(3) Uani 1 1 d . . .
S2 S 1.05310(3) 0.44910(4) 0.04064(2) 0.01902(9) Uani 1 1 d . A .
N2 N 0.92743(9) 0.42230(14) 0.14459(7) 0.0166(3) Uani 1 1 d . A .
C9 C 0.89356(11) 0.52150(17) 0.09190(9) 0.0162(3) Uani 1 1 d . . .
C10 C 0.80992(12) 0.59447(17) 0.09702(9) 0.0200(3) Uani 1 1 d . A .
H10 H 0.7703 0.5780 0.1373 0.024 Uiso 1 1 calc R . .
C11 C 0.78633(11) 0.69247(17) 0.04104(10) 0.0215(3) Uani 1 1 d . . .
H11 H 0.7302 0.7414 0.0439 0.026 Uiso 1 1 calc R A .
C12 C 0.84516(12) 0.71895(18) -0.01940(9) 0.0210(3) Uani 1 1 d . A .
H12 H 0.8276 0.7843 -0.0566 0.025 Uiso 1 1 calc R . .
C13 C 0.92932(12) 0.64891(18) -0.02459(9) 0.0196(3) Uani 1 1 d . . .
H13 H 0.9693 0.6676 -0.0644 0.024 Uiso 1 1 calc R A .
C14 C 0.95286(11) 0.54978(16) 0.03108(9) 0.0172(3) Uani 1 1 d . A .
O1 O 0.75343(8) 0.19389(11) 0.18186(7) 0.0210(2) Uani 1 1 d . A .
C15 C 0.78400(12) 0.04822(18) 0.16662(12) 0.0285(4) Uani 1 1 d . . .
H15A H 0.7319 -0.0089 0.1490 0.034 Uiso 1 1 calc R A .
H15B H 0.8065 0.0047 0.2128 0.034 Uiso 1 1 calc R . .
C16 C 0.85965(15) 0.0447(3) 0.10840(13) 0.0398(5) Uani 1 1 d . A .
H16A H 0.8381 0.0897 0.0630 0.060 Uiso 1 1 calc R . .
H16B H 0.8764 -0.0541 0.0982 0.060 Uiso 1 1 calc R . .
H16C H 0.9127 0.0961 0.1269 0.060 Uiso 1 1 calc R . .
C17 C 0.68534(13) 0.2465(2) 0.12970(10) 0.0293(4) Uani 1 1 d . . .
H17A H 0.7033 0.2188 0.0791 0.035 Uiso 1 1 calc R A .
H17B H 0.6839 0.3516 0.1319 0.035 Uiso 1 1 calc R . .
C18 C 0.58955(13) 0.1885(2) 0.14572(13) 0.0361(5) Uani 1 1 d . A .
H18A H 0.5902 0.0846 0.1423 0.054 Uiso 1 1 calc R . .
H18B H 0.5467 0.2270 0.1096 0.054 Uiso 1 1 calc R . .
H18C H 0.5709 0.2170 0.1954 0.054 Uiso 1 1 calc R . .
O2 O 0.8028(6) 0.4759(9) 0.2921(6) 0.0219(12) Uani 0.519(7) 1 d P A 1
C19 C 0.8791(3) 0.5643(4) 0.3142(3) 0.0273(10) Uani 0.519(7) 1 d P A 1
H19A H 0.9353 0.5254 0.2923 0.033 Uiso 0.519(7) 1 calc PR A 1
H19B H 0.8854 0.5604 0.3685 0.033 Uiso 0.519(7) 1 calc PR A 1
C20 C 0.8682(6) 0.7201(9) 0.2902(4) 0.0349(14) Uani 0.519(7) 1 d P A 1
H20A H 0.8599 0.7245 0.2367 0.052 Uiso 0.519(7) 1 calc PR A 1
H20B H 0.9225 0.7737 0.3039 0.052 Uiso 0.519(7) 1 calc PR A 1
H20C H 0.8151 0.7614 0.3147 0.052 Uiso 0.519(7) 1 calc PR A 1
C21 C 0.7260(4) 0.4911(5) 0.3427(3) 0.0353(12) Uani 0.519(7) 1 d P A 1
H21A H 0.7082 0.5923 0.3460 0.042 Uiso 0.519(7) 1 calc PR A 1
H21B H 0.7439 0.4588 0.3926 0.042 Uiso 0.519(7) 1 calc PR A 1
C22 C 0.6461(3) 0.4031(5) 0.3153(3) 0.0345(12) Uani 0.519(7) 1 d P A 1
H22A H 0.6217 0.4458 0.2703 0.052 Uiso 0.519(7) 1 calc PR A 1
H22B H 0.5988 0.4008 0.3532 0.052 Uiso 0.519(7) 1 calc PR A 1
H22C H 0.6664 0.3061 0.3049 0.052 Uiso 0.519(7) 1 calc PR A 1
O3 O 0.7847(7) 0.4437(10) 0.2969(6) 0.0196(12) Uani 0.481(7) 1 d P A 2
C23 C 0.8401(4) 0.5346(5) 0.3439(3) 0.0316(12) Uani 0.481(7) 1 d P A 2
H23A H 0.8998 0.4890 0.3518 0.038 Uiso 0.481(7) 1 calc PR A 2
H23B H 0.8102 0.5449 0.3924 0.038 Uiso 0.481(7) 1 calc PR A 2
C24 C 0.8544(7) 0.6829(10) 0.3099(5) 0.043(2) Uani 0.481(7) 1 d P A 2
H24A H 0.8900 0.6741 0.2645 0.065 Uiso 0.481(7) 1 calc PR A 2
H24B H 0.8869 0.7434 0.3450 0.065 Uiso 0.481(7) 1 calc PR A 2
H24C H 0.7954 0.7255 0.2985 0.065 Uiso 0.481(7) 1 calc PR A 2
C25 C 0.6861(3) 0.4656(5) 0.3070(3) 0.0258(11) Uani 0.481(7) 1 d P A 2
H25A H 0.6553 0.4570 0.2587 0.031 Uiso 0.481(7) 1 calc PR A 2
H25B H 0.6752 0.5628 0.3259 0.031 Uiso 0.481(7) 1 calc PR A 2
C26 C 0.6455(3) 0.3581(5) 0.3606(3) 0.0332(13) Uani 0.481(7) 1 d P A 2
H26A H 0.6518 0.2622 0.3402 0.050 Uiso 0.481(7) 1 calc PR A 2
H26B H 0.5811 0.3794 0.3681 0.050 Uiso 0.481(7) 1 calc PR A 2
H26C H 0.6775 0.3636 0.4078 0.050 Uiso 0.481(7) 1 calc PR A 2

loop_
_atom_site_aniso_label
_atom_site_aniso_U_11
_atom_site_aniso_U_22
_atom_site_aniso_U_33
_atom_site_aniso_U_23
_atom_site_aniso_U_13
_atom_site_aniso_U_12
Li1 0.0200(14) 0.0188(14) 0.0205(14) -0.0001(11) 0.0039(10) -0.0009(11)
P1 0.01534(19) 0.0205(2) 0.01752(17) 0.00197(16) 0.00211(16) 0.00200(15)
C1 0.0207(8) 0.0132(7) 0.0158(7) -0.0015(6) -0.0029(6) 0.0002(6)
S1 0.0221(2) 0.0227(2) 0.01819(18) 0.00166(16) -0.00356(15) 0.00301(16)
N1 0.0204(7) 0.0165(6) 0.0166(6) -0.0011(5) 0.0017(5) 0.0007(5)
C2 0.0288(9) 0.0137(8) 0.0156(7) -0.0024(6) 0.0007(6) -0.0004(7)
C3 0.0317(10) 0.0222(9) 0.0254(8) 0.0019(7) 0.0065(7) 0.0009(7)
C4 0.0440(12) 0.0264(10) 0.0259(9) 0.0016(8) 0.0138(8) -0.0060(8)
C5 0.0519(13) 0.0222(9) 0.0166(8) 0.0027(6) -0.0002(8) -0.0096(8)
C6 0.0398(11) 0.0198(9) 0.0194(8) 0.0008(6) -0.0088(7) -0.0031(8)
C7 0.0271(9) 0.0161(8) 0.0166(7) -0.0045(6) -0.0006(6) -0.0045(6)
C8 0.0181(8) 0.0163(7) 0.0132(6) -0.0004(6) 0.0030(6) -0.0034(6)
S2 0.01845(19) 0.02035(19) 0.01826(17) 0.00277(16) 0.00621(15) 0.00245(15)
N2 0.0163(7) 0.0153(7) 0.0183(6) 0.0003(5) 0.0016(5) -0.0011(5)
C9 0.0173(8) 0.0142(8) 0.0169(7) 0.0010(6) 0.0010(6) -0.0033(6)
C10 0.0186(8) 0.0175(8) 0.0238(8) 0.0028(6) 0.0046(6) -0.0019(6)
C11 0.0170(8) 0.0179(8) 0.0298(8) 0.0025(7) -0.0006(7) 0.0008(6)
C12 0.0250(9) 0.0172(8) 0.0209(7) 0.0039(6) -0.0023(7) 0.0001(7)
C13 0.0221(9) 0.0189(8) 0.0179(7) 0.0016(6) 0.0043(6) -0.0028(6)
C14 0.0171(8) 0.0165(7) 0.0179(8) -0.0022(6) 0.0024(6) -0.0021(6)
O1 0.0215(6) 0.0183(6) 0.0232(6) -0.0013(5) -0.0022(5) -0.0014(5)
C15 0.0246(9) 0.0199(8) 0.0410(10) -0.0066(8) 0.0016(8) -0.0053(7)
C16 0.0259(11) 0.0450(13) 0.0486(12) -0.0262(10) 0.0069(9) -0.0089(9)
C17 0.0322(10) 0.0273(10) 0.0284(9) 0.0087(7) -0.0076(8) -0.0072(7)
C18 0.0270(10) 0.0323(11) 0.0489(12) 0.0135(9) -0.0149(9) -0.0038(8)
O2 0.024(3) 0.015(3) 0.027(2) -0.003(2) 0.006(2) -0.0005(18)
C19 0.029(2) 0.024(2) 0.028(2) -0.0094(17) -0.0090(19) -0.0020(17)
C20 0.037(3) 0.022(3) 0.045(3) -0.007(2) 0.001(3) -0.012(2)
C21 0.041(3) 0.029(2) 0.036(2) -0.0102(18) 0.014(2) -0.0025(18)
C22 0.032(2) 0.028(2) 0.043(3) 0.006(2) 0.017(2) 0.0031(18)
O3 0.024(3) 0.018(4) 0.017(2) -0.004(2) 0.003(2) -0.0012(19)
C23 0.033(3) 0.034(3) 0.028(2) -0.0091(19) -0.004(2) 0.002(2)
C24 0.039(3) 0.036(6) 0.054(5) -0.016(3) 0.003(3) -0.019(3)
C25 0.025(2) 0.021(2) 0.032(2) -0.001(2) 0.008(2) 0.0023(18)
C26 0.028(2) 0.030(2) 0.042(3) 0.001(2) 0.0106(18) 0.0053(18)

loop_
_atom_type_symbol
_atom_type_description
_atom_type_scat_dispersion_real
_atom_type_scat_dispersion_imag
_atom_type_scat_source
C C 0.0033 0.0016 'International Tables Vol C Tables 4.2.6.8 and 6.1.1.4'
H H 0.0000 0.0000 'International Tables Vol C Tables 4.2.6.8 and 6.1.1.4'
Li Li -0.0003 0.0001 'International Tables Vol C Tables 4.2.6.8 and 6.1.1.4'
N N 0.0061 0.0033 'International Tables Vol C Tables 4.2.6.8 and 6.1.1.4'
O O 0.0106 0.0060 'International Tables Vol C Tables 4.2.6.8 and 6.1.1.4'
P P 0.1023 0.0942 'International Tables Vol C Tables 4.2.6.8 and 6.1.1.4'
S S 0.1246 0.1234 'International Tables Vol C Tables 4.2.6.8 and 6.1.1.4'

loop_
_geom_angle_atom_site_label_1
_geom_angle_atom_site_label_2
_geom_angle_atom_site_label_3
_geom_angle
O3 Li1 O2 11.9(3)
O3 Li1 O1 106.2(3)
O2 Li1 O1 116.3(3)
O3 Li1 N1 110.2(4)
O2 Li1 N1 110.4(4)
O1 Li1 N1 108.93(14)
O3 Li1 N2 118.5(3)
O2 Li1 N2 107.2(2)
O1 Li1 N2 113.59(13)
N1 Li1 N2 98.95(13)
O3 Li1 C19 39.8(2)
O2 Li1 C19 29.1(2)
O1 Li1 C19 145.38(17)
N1 Li1 C19 93.71(13)
N2 Li1 C19 87.23(16)
C1 P1 C8 104.20(7)
N1 C1 P1 133.73(12)
N1 C1 S1 113.71(11)
P1 C1 S1 112.54(9)
C7 S1 C1 89.95(8)
C1 N1 C2 111.59(14)
C1 N1 Li1 124.33(13)
C2 N1 Li1 124.06(13)
C3 C2 N1 125.23(16)
C3 C2 C7 119.14(15)
N1 C2 C7 115.63(15)
C4 C3 C2 119.18(18)
C3 C4 C5 120.83(17)
C6 C5 C4 120.57(16)
C5 C6 C7 118.58(17)
C6 C7 C2 121.68(16)
C6 C7 S1 129.19(15)
C2 C7 S1 109.13(12)
N2 C8 P1 133.92(11)
N2 C8 S2 113.66(11)
P1 C8 S2 112.41(8)
C14 S2 C8 89.88(7)
C8 N2 C9 111.72(13)
C8 N2 Li1 122.82(13)
C9 N2 Li1 123.91(13)
C10 C9 N2 125.38(14)
C10 C9 C14 119.50(14)
N2 C9 C14 115.09(14)
C9 C10 C11 118.91(15)
C10 C11 C12 121.22(15)
C13 C12 C11 120.51(15)
C12 C13 C14 118.42(15)
C13 C14 C9 121.42(15)
C13 C14 S2 128.94(12)
C9 C14 S2 109.62(12)
C17 O1 C15 113.81(14)
C17 O1 Li1 121.00(13)
C15 O1 Li1 115.43(13)
O1 C15 C16 111.86(16)
O1 C17 C18 112.71(14)
C19 O2 C21 111.6(8)
C19 O2 Li1 108.9(6)
C21 O2 Li1 135.4(4)
O2 C19 C20 112.7(6)
O2 C19 Li1 42.0(5)
C20 C19 Li1 125.6(4)
O2 C21 C22 109.9(5)
C23 O3 C25 113.4(8)
C23 O3 Li1 117.7(6)
C25 O3 Li1 128.7(6)
O3 C23 C24 112.0(6)
O3 C25 C26 111.8(5)

loop_
_geom_bond_atom_site_label_1
_geom_bond_atom_site_label_2
_geom_bond_distance
Li1 O3 1.931(12)
Li1 O2 1.962(11)
Li1 O1 1.962(3)
Li1 N1 2.024(3)
Li1 N2 2.037(3)
Li1 C19 2.773(5)
P1 C1 1.7783(16)
P1 C8 1.7786(16)
C1 N1 1.310(2)
C1 S1 1.7791(16)
S1 C7 1.7326(17)
N1 C2 1.394(2)
C2 C3 1.390(2)
C2 C7 1.401(2)
C3 C4 1.388(3)
C4 C5 1.396(3)
C5 C6 1.375(3)
C6 C7 1.387(2)
C8 N2 1.313(2)
C8 S2 1.7814(14)
S2 C14 1.7288(16)
N2 C9 1.398(2)
C9 C10 1.386(2)
C9 C14 1.404(2)
C10 C11 1.387(2)
C11 C12 1.392(2)
C12 C13 1.380(2)
C13 C14 1.390(2)
O1 C17 1.437(2)
O1 C15 1.440(2)
C15 C16 1.506(3)
C17 C18 1.511(3)
O2 C19 1.426(8)
O2 C21 1.436(11)
C19 C20 1.508(8)
C21 C22 1.494(7)
O3 C23 1.428(10)
O3 C25 1.450(11)
C23 C24 1.510(8)
C25 C26 1.495(7)
